data_4501039
loop_
_publ_author_name
'Janssen, Femke F. B. J.'
'Veraart, Laurens P. J.'
'Smits, Jan M. M.'
'de Gelder, Ren\'e'
'Rowan, Alan E.'

_publ_contact_author
;
        Prof.dr. A.E. Rowan
        Radboud University Nijmegen
        Molecular Materials 
        Institute for Molecules and Materials
        Heyendaalseweg 135
        6525 AJ Nijmegen
        The Netherlands
;
_publ_section_title
;
 1. Solvent, Linker, and Anion Effects on the Formation, Connectivity, and
 Topology of Cu(I)/PPh3/N-Donor Ligand Coordination Polymers
;
_journal_issue 10
_journal_name_full 'Crystal Growth &amp; Design'
_journal_page_first 4313
_journal_paper_doi 10.1021/cg2006502
_journal_volume 11
_journal_year 2011
_chemical_formula_sum 'C35 H31 B Cl4 Cu F4 N3 P'
_chemical_formula_weight 816.75
_chemical_name_systematic
;
 ?
;
_space_group_IT_number 14
_symmetry_cell_setting monoclinic
_symmetry_space_group_name_Hall '-P 2ybc'
_symmetry_space_group_name_H-M 'P 1 21/c 1'
_atom_sites_solution_hydrogens geom
_atom_sites_solution_primary direct
_atom_sites_solution_secondary difmap
_audit_creation_date 2006-07-27
_audit_creation_method 'SHELXL, adapted and expanded'
_cell_angle_alpha 90.00
_cell_angle_beta 102.459(8)
_cell_angle_gamma 90.00
_cell_formula_units_Z 4
_cell_length_a 11.0271(15)
_cell_length_b 17.337(2)
_cell_length_c 19.9735(16)
_cell_measurement_reflns_used 658
_cell_measurement_temperature 208(2)
_cell_measurement_theta_max 27.510
_cell_measurement_theta_min 2.090
_cell_volume 3728.5(7)
_computing_data_collection
;
Nonius "Collect" program suite (Nonius, 1999)
;
_computing_data_reduction
;
Nonius "EvalCCD" program suite (Duisenberg, 1998)
;
_computing_molecular_graphics
;
PLATON (Spek, 2003)
;
_computing_structure_refinement 'SHELXL-97 (Sheldrick, 1997)'
_computing_structure_solution
;
DIRDIF (Beurskens et al., 1996),
PATTY (Beurskens et al., 1987)
;
_diffrn_ambient_temperature 208(2)
_diffrn_detector_area_resol_mean 18.4
_diffrn_measured_fraction_theta_full 0.956
_diffrn_measured_fraction_theta_max 0.952
_diffrn_measurement_device 'Nonius KappaCCD'
_diffrn_measurement_method 'area detector \f and \w scan'
_diffrn_radiation_monochromator graphite
_diffrn_radiation_source 'fine-focus sealed tube'
_diffrn_radiation_type MoK\a
_diffrn_radiation_wavelength 0.71073
_diffrn_reflns_av_R_equivalents 0.0315
_diffrn_reflns_av_sigmaI/netI 0.0372
_diffrn_reflns_limit_h_max 14
_diffrn_reflns_limit_h_min -14
_diffrn_reflns_limit_k_max 22
_diffrn_reflns_limit_k_min -21
_diffrn_reflns_limit_l_max 25
_diffrn_reflns_limit_l_min -25
_diffrn_reflns_number 56095
_diffrn_reflns_theta_full 25.00
_diffrn_reflns_theta_max 27.51
_diffrn_reflns_theta_min 2.09
_diffrn_standards_decay_% 0.000
_diffrn_standards_interval_time 0
_diffrn_standards_number 0
_exptl_absorpt_coefficient_mu 0.965
_exptl_absorpt_correction_T_max 0.874
_exptl_absorpt_correction_T_min 0.802
_exptl_absorpt_correction_type multi-scan
_exptl_absorpt_process_details 'SADABS multiscan (Sheldrick, 1996)'
_exptl_crystal_colour 'translucent colourless / light yellow'
_exptl_crystal_density_diffrn 1.455
_exptl_crystal_density_meas ?
_exptl_crystal_density_method 'not measured'
_exptl_crystal_description 'rather regular fragment'
_exptl_crystal_F_000 1660
_exptl_crystal_size_max 0.28
_exptl_crystal_size_mid 0.15
_exptl_crystal_size_min 0.14
_refine_diff_density_max 1.481
_refine_diff_density_min -0.854
_refine_diff_density_rms 0.084
_refine_ls_extinction_method none
_refine_ls_goodness_of_fit_all 1.060
_refine_ls_goodness_of_fit_ref 1.060
_refine_ls_hydrogen_treatment constr
_refine_ls_matrix_type full
_refine_ls_number_parameters 442
_refine_ls_number_reflns 8439
_refine_ls_number_restraints 0
_refine_ls_restrained_S_all 1.060
_refine_ls_R_factor_all 0.0978
_refine_ls_R_factor_gt 0.0606
_refine_ls_R_factor_obs 0.0606
_refine_ls_shift/esd_max 0.000
_refine_ls_shift/esd_mean 0.000
_refine_ls_shift/su_max 0.000
_refine_ls_shift/su_mean 0.000
_refine_ls_structure_factor_coef Fsqd
_refine_ls_weighting_details
;
w=1/[\s^2^(Fo^2^)+(0.0432P)^2^+9.5153P] where P=(Fo^2^+2Fc^2^)/3
;
_refine_ls_weighting_scheme calc
_refine_ls_wR_factor_all 0.1434
_refine_ls_wR_factor_gt 0.1249
_refine_ls_wR_factor_obs 0.1249
_refine_ls_wR_factor_ref 0.1434
_reflns_number_gt 5839
_reflns_number_observed 5839
_reflns_number_total 8439
_reflns_observed_criterion >2sigma(I)
_reflns_threshold_expression >2sigma(I)
_cod_data_source_file cg2006502_si_001.cif
_cod_data_source_block FEMK93
_cod_depositor_comments
;
The following automatic conversions were performed:
'_publ_contact_autor' tag replaced with '_publ_contact_author'.

Automatic conversion script
Id: cif_correct_tags 1440 2010-10-19 06:21:57Z saulius 

The following automatic conversions were performed:

'_geom_bond_publ_flag' value 'Y' changed to 'y' according to
/home/saulius/struct/CIF-dictionaries/cif_core.dic dictionary named
'cif_core.dic' version 2.4.1 from 2010-06-29 (56
times).

'_geom_angle_publ_flag' value 'Y' changed to 'y' according
to /home/saulius/struct/CIF-dictionaries/cif_core.dic dictionary
named 'cif_core.dic' version 2.4.1 from 2010-06-29 (74 times).

Automatic conversion script
Id: cif_fix_values 1715 2011-07-08 13:25:40Z adriana 

The following automatic conversions were performed:

'_exptl_crystal_density_meas' value 'not measured' was changed to '?'
- the value is perceived as not measured.

Automatic conversion script
Id: cif_fix_values 3008 2015-01-20 13:52:24Z robertas 
;
_cod_original_cell_volume 3728.6(8)
_cod_original_sg_symbol_H-M 'P 21/c'
_cod_database_code 4501039

loop_
_symmetry_equiv_pos_as_xyz
'x, y, z'
'-x, y+1/2, -z+1/2'
'-x, -y, -z'
'x, -y-1/2, z-1/2'

loop_
_atom_site_label
_atom_site_type_symbol
_atom_site_fract_x
_atom_site_fract_y
_atom_site_fract_z
_atom_site_U_iso_or_equiv
_atom_site_adp_type
_atom_site_occupancy
_atom_site_calc_flag
_atom_site_refinement_flags
Cu1 Cu 0.19857(4) -0.00243(2) 0.280343(19) 0.02324(12) Uani 1 d .
C1 C 0.4179(3) -0.0843(2) 0.25234(19) 0.0328(8) Uani 1 d .
H1 H 0.4313 -0.0365 0.2329 0.039 Uiso 1 calc R
C2 C 0.4905(3) -0.1455(2) 0.24229(19) 0.0316(8) Uani 1 d .
H2 H 0.5497 -0.1396 0.2151 0.038 Uiso 1 calc R
C3 C 0.4764(3) -0.2157(2) 0.27224(17) 0.0262(7) Uani 1 d .
C4 C 0.3889(3) -0.2206(2) 0.31254(18) 0.0306(8) Uani 1 d .
H4 H 0.3789 -0.2666 0.3357 0.037 Uiso 1 calc R
C5 C 0.3164(3) -0.1568(2) 0.31821(18) 0.0303(8) Uani 1 d .
H5 H 0.2554 -0.1613 0.3444 0.036 Uiso 1 calc R
C6 C 0.5516(3) -0.2829(2) 0.26110(18) 0.0267(7) Uani 1 d .
C7 C 0.4285(3) 0.2000(2) 0.30360(18) 0.0334(8) Uani 1 d .
H7 H 0.4640 0.2309 0.3414 0.040 Uiso 1 calc R
C8 C 0.3563(3) 0.1376(2) 0.31192(18) 0.0329(8) Uani 1 d .
H8 H 0.3446 0.1265 0.3562 0.039 Uiso 1 calc R
C9 C 0.3222(3) 0.1086(2) 0.19835(18) 0.0300(8) Uani 1 d .
H9 H 0.2847 0.0770 0.1614 0.036 Uiso 1 calc R
C10 C 0.3947(3) 0.1690(2) 0.18551(18) 0.0298(8) Uani 1 d .
H10 H 0.4075 0.1775 0.1411 0.036 Uiso 1 calc R
C11 C 0.0152(3) 0.0335(2) 0.15228(19) 0.0360(9) Uani 1 d .
H11 H -0.0174 0.0661 0.1817 0.043 Uiso 1 calc R
C12 C -0.0263(3) 0.0430(2) 0.08265(18) 0.0364(9) Uani 1 d .
H12 H -0.0849 0.0814 0.0655 0.044 Uiso 1 calc R
C13 C 0.0192(3) -0.0049(2) 0.03791(16) 0.0274(7) Uani 1 d .
C14 C 0.1028(4) -0.0610(2) 0.06682(18) 0.0379(9) Uani 1 d .
H14 H 0.1347 -0.0957 0.0387 0.045 Uiso 1 calc R
C15 C 0.1394(4) -0.0661(2) 0.13723(19) 0.0370(9) Uani 1 d .
H15 H 0.1963 -0.1050 0.1557 0.044 Uiso 1 calc R
C16A C -0.0238(3) 0.0796(2) 0.35297(17) 0.0265(7) Uani 1 d .
C17A C -0.0085(4) 0.1462(2) 0.3175(2) 0.0383(9) Uani 1 d .
H17A H 0.0590 0.1502 0.2959 0.046 Uiso 1 calc R
C18A C -0.0908(4) 0.2068(3) 0.3134(2) 0.0504(11) Uani 1 d .
H18A H -0.0791 0.2519 0.2895 0.061 Uiso 1 calc R
C19A C -0.1907(4) 0.2008(3) 0.3448(2) 0.0484(11) Uani 1 d .
H19A H -0.2466 0.2421 0.3427 0.058 Uiso 1 calc R
C20A C -0.2078(4) 0.1344(3) 0.3788(2) 0.0444(10) Uani 1 d .
H20A H -0.2766 0.1302 0.3993 0.053 Uiso 1 calc R
C21A C -0.1254(3) 0.0738(2) 0.38324(19) 0.0341(8) Uani 1 d .
H21A H -0.1381 0.0286 0.4068 0.041 Uiso 1 calc R
C16B C 0.1958(3) 0.0280(2) 0.44647(17) 0.0243(7) Uani 1 d .
C17B C 0.1794(4) 0.0935(2) 0.48330(19) 0.0366(9) Uani 1 d .
H17B H 0.1118 0.1264 0.4670 0.044 Uiso 1 calc R
C18B C 0.2625(4) 0.1105(3) 0.5442(2) 0.0523(12) Uani 1 d .
H18B H 0.2518 0.1553 0.5687 0.063 Uiso 1 calc R
C19B C 0.3606(4) 0.0619(3) 0.5687(2) 0.0509(12) Uani 1 d .
H19B H 0.4166 0.0736 0.6100 0.061 Uiso 1 calc R
C20B C 0.3771(3) -0.0037(3) 0.5332(2) 0.0435(10) Uani 1 d .
H20B H 0.4432 -0.0373 0.5508 0.052 Uiso 1 calc R
C21B C 0.2967(3) -0.0202(2) 0.47175(19) 0.0337(9) Uani 1 d .
H21B H 0.3100 -0.0642 0.4468 0.040 Uiso 1 calc R
C16C C 0.0209(3) -0.0855(2) 0.37101(17) 0.0254(7) Uani 1 d .
C17C C -0.0663(4) -0.1109(3) 0.3146(2) 0.0445(10) Uani 1 d .
H17C H -0.0923 -0.0780 0.2769 0.053 Uiso 1 calc R
C18C C -0.1154(5) -0.1849(3) 0.3136(2) 0.0579(13) Uani 1 d .
H18C H -0.1756 -0.2016 0.2756 0.069 Uiso 1 calc R
C19C C -0.0759(4) -0.2334(3) 0.3681(3) 0.0543(12) Uani 1 d .
H19C H -0.1072 -0.2839 0.3668 0.065 Uiso 1 calc R
C20C C 0.0089(4) -0.2085(2) 0.4246(3) 0.0490(11) Uani 1 d .
H20C H 0.0348 -0.2417 0.4622 0.059 Uiso 1 calc R
C21C C 0.0566(3) -0.1345(2) 0.4263(2) 0.0356(9) Uani 1 d .
H21C H 0.1137 -0.1174 0.4654 0.043 Uiso 1 calc R
N1 N 0.3286(3) -0.08891(17) 0.28839(14) 0.0267(6) Uani 1 d .
N2 N 0.3020(3) 0.09217(16) 0.26033(14) 0.0262(6) Uani 1 d .
N3 N 0.0992(3) -0.01939(17) 0.18047(14) 0.0288(7) Uani 1 d .
P1 P 0.09712(7) 0.00647(5) 0.36253(4) 0.02253(19) Uani 1 d .
B1 B -0.3636(5) 0.2186(3) 0.0010(3) 0.0438(12) Uani 1 d .
F1 F -0.3350(4) 0.29313(19) 0.0132(2) 0.1063(13) Uani 1 d .
F2 F -0.4568(3) 0.19596(18) 0.03343(16) 0.0715(8) Uani 1 d .
F3 F -0.2624(3) 0.1735(2) 0.0265(2) 0.1004(12) Uani 1 d .
F4 F -0.3987(4) 0.2043(2) -0.06696(16) 0.1094(14) Uani 1 d .
C22 C -0.6245(6) -0.0328(3) -0.1062(3) 0.0795(17) Uani 1 d .
H22A H -0.6892 -0.0094 -0.0860 0.095 Uiso 1 calc R
H22B H -0.6023 -0.0826 -0.0836 0.095 Uiso 1 calc R
Cl1 Cl -0.68322(16) -0.04812(11) -0.19353(9) 0.0930(5) Uani 1 d .
Cl2 Cl -0.49543(16) 0.02634(10) -0.09138(7) 0.0842(5) Uani 1 d .
C23 C 0.2761(6) 0.1880(4) -0.0532(3) 0.0827(18) Uani 1 d .
H23A H 0.3652 0.1779 -0.0474 0.099 Uiso 1 calc R
H23B H 0.2648 0.2437 -0.0489 0.099 Uiso 1 calc R
Cl3 Cl 0.2224(2) 0.14179(17) 0.00949(8) 0.1483(12) Uani 1 d .
Cl4 Cl 0.19978(18) 0.15831(13) 0.86589(8) 0.1070(6) Uani 1 d .

loop_
_atom_site_aniso_label
_atom_site_aniso_U_11
_atom_site_aniso_U_22
_atom_site_aniso_U_33
_atom_site_aniso_U_23
_atom_site_aniso_U_13
_atom_site_aniso_U_12
Cu1 0.0264(2) 0.0235(2) 0.0213(2) 0.00129(17) 0.00843(15) 0.00153(18)
C1 0.037(2) 0.028(2) 0.037(2) 0.0096(16) 0.0155(16) 0.0065(16)
C2 0.0309(19) 0.032(2) 0.035(2) 0.0072(16) 0.0146(16) 0.0074(16)
C3 0.0270(18) 0.0276(19) 0.0231(17) -0.0008(14) 0.0033(14) 0.0038(14)
C4 0.040(2) 0.0219(19) 0.0324(19) 0.0045(14) 0.0138(16) 0.0035(15)
C5 0.034(2) 0.029(2) 0.0308(19) 0.0020(15) 0.0153(15) 0.0019(15)
C6 0.0270(18) 0.0250(19) 0.0285(18) -0.0018(14) 0.0073(14) 0.0019(14)
C7 0.041(2) 0.035(2) 0.0258(19) -0.0057(15) 0.0100(16) -0.0090(17)
C8 0.038(2) 0.037(2) 0.0248(18) -0.0008(15) 0.0097(15) -0.0070(17)
C9 0.036(2) 0.028(2) 0.0265(18) -0.0034(14) 0.0064(15) -0.0034(15)
C10 0.039(2) 0.028(2) 0.0231(17) 0.0007(14) 0.0087(15) -0.0051(16)
C11 0.0303(19) 0.052(2) 0.0269(19) -0.0007(17) 0.0088(15) 0.0053(18)
C12 0.034(2) 0.048(2) 0.0263(19) 0.0043(17) 0.0036(15) 0.0088(18)
C13 0.0293(17) 0.0292(19) 0.0216(17) 0.0015(14) 0.0009(13) -0.0055(16)
C14 0.056(3) 0.030(2) 0.0246(19) -0.0064(15) 0.0007(17) 0.0038(18)
C15 0.051(2) 0.027(2) 0.0283(19) -0.0032(15) -0.0015(17) 0.0048(17)
C16A 0.0252(17) 0.0301(19) 0.0239(17) -0.0013(14) 0.0049(14) 0.0023(15)
C17A 0.037(2) 0.035(2) 0.048(2) 0.0096(18) 0.0187(18) 0.0055(17)
C18A 0.053(3) 0.039(3) 0.063(3) 0.019(2) 0.019(2) 0.012(2)
C19A 0.044(2) 0.045(3) 0.057(3) 0.006(2) 0.011(2) 0.023(2)
C20A 0.037(2) 0.054(3) 0.046(2) 0.007(2) 0.0172(19) 0.013(2)
C21A 0.0313(19) 0.037(2) 0.037(2) 0.0090(16) 0.0132(16) 0.0063(16)
C16B 0.0226(16) 0.0289(18) 0.0227(17) -0.0003(13) 0.0076(13) -0.0033(14)
C17B 0.037(2) 0.037(2) 0.036(2) -0.0062(17) 0.0071(16) -0.0028(17)
C18B 0.052(3) 0.061(3) 0.042(2) -0.022(2) 0.004(2) -0.010(2)
C19B 0.038(2) 0.077(3) 0.032(2) -0.012(2) -0.0020(18) -0.014(2)
C20B 0.0240(18) 0.069(3) 0.036(2) 0.008(2) 0.0029(15) 0.000(2)
C21B 0.0287(19) 0.043(2) 0.0307(19) 0.0000(16) 0.0094(15) -0.0001(16)
C16C 0.0244(17) 0.0255(18) 0.0269(18) -0.0019(14) 0.0071(14) -0.0015(14)
C17C 0.050(3) 0.047(3) 0.033(2) -0.0013(18) 0.0036(18) -0.018(2)
C18C 0.063(3) 0.064(3) 0.045(3) -0.014(2) 0.007(2) -0.028(3)
C19C 0.057(3) 0.033(2) 0.077(3) -0.008(2) 0.024(3) -0.015(2)
C20C 0.044(2) 0.034(2) 0.068(3) 0.016(2) 0.008(2) -0.0021(19)
C21C 0.0286(19) 0.036(2) 0.040(2) 0.0056(17) 0.0037(16) -0.0020(16)
N1 0.0299(15) 0.0268(16) 0.0238(15) 0.0023(12) 0.0068(12) 0.0072(12)
N2 0.0306(16) 0.0227(15) 0.0269(15) 0.0005(12) 0.0097(12) -0.0021(12)
N3 0.0309(16) 0.0315(17) 0.0224(15) 0.0019(11) 0.0021(12) -0.0056(12)
P1 0.0225(4) 0.0252(5) 0.0209(4) 0.0005(3) 0.0069(3) 0.0004(4)
B1 0.047(3) 0.041(3) 0.043(3) 0.002(2) 0.008(2) -0.013(2)
F1 0.126(3) 0.050(2) 0.159(4) -0.027(2) 0.067(3) -0.035(2)
F2 0.0594(17) 0.074(2) 0.085(2) 0.0052(17) 0.0250(16) -0.0132(15)
F3 0.065(2) 0.106(3) 0.128(3) 0.035(2) 0.015(2) 0.020(2)
F4 0.151(4) 0.121(3) 0.0458(19) 0.0083(19) -0.001(2) -0.045(3)
C22 0.108(5) 0.058(3) 0.083(4) 0.012(3) 0.042(4) -0.009(3)
Cl1 0.0879(11) 0.0896(12) 0.0967(12) -0.0120(10) 0.0094(9) 0.0075(9)
Cl2 0.1088(12) 0.0931(11) 0.0556(8) 0.0025(7) 0.0284(8) -0.0274(9)
C23 0.096(5) 0.087(5) 0.065(4) -0.011(3) 0.019(3) -0.034(4)
Cl3 0.1459(18) 0.252(3) 0.0459(9) -0.0151(12) 0.0192(10) -0.130(2)
Cl4 0.1038(13) 0.1540(18) 0.0533(9) 0.0127(10) -0.0046(8) -0.0150(12)

loop_
_atom_type_symbol
_atom_type_description
_atom_type_scat_dispersion_real
_atom_type_scat_dispersion_imag
_atom_type_scat_source
C C 0.0033 0.0016 'International Tables Vol C Tables 4.2.6.8 and 6.1.1.4'
H H 0.0000 0.0000 'International Tables Vol C Tables 4.2.6.8 and 6.1.1.4'
N N 0.0061 0.0033 'International Tables Vol C Tables 4.2.6.8 and 6.1.1.4'
P P 0.1023 0.0942 'International Tables Vol C Tables 4.2.6.8 and 6.1.1.4'
B B 0.0013 0.0007 'International Tables Vol C Tables 4.2.6.8 and 6.1.1.4'
F F 0.0171 0.0103 'International Tables Vol C Tables 4.2.6.8 and 6.1.1.4'
Cu Cu 0.3201 1.2651 'International Tables Vol C Tables 4.2.6.8 and 6.1.1.4'
Cl Cl 0.1484 0.1585 'International Tables Vol C Tables 4.2.6.8 and 6.1.1.4'

loop_
_geom_angle_atom_site_label_1
_geom_angle_atom_site_label_2
_geom_angle_atom_site_label_3
_geom_angle
_geom_angle_site_symmetry_1
_geom_angle_site_symmetry_3
_geom_angle_publ_flag
N1 Cu1 N3 100.73(12) . . y
N1 Cu1 N2 100.81(11) . . y
N3 Cu1 N2 97.13(11) . . y
N1 Cu1 P1 117.04(8) . . y
N3 Cu1 P1 118.81(9) . . y
N2 Cu1 P1 118.62(8) . . y
N1 C1 C2 123.5(3) . . y
C1 C2 C3 119.7(3) . . y
C2 C3 C4 117.6(3) . . y
C2 C3 C6 120.8(3) . . y
C4 C3 C6 121.6(3) . . y
C5 C4 C3 119.0(3) . . y
N1 C5 C4 123.5(3) . . y
C10 C6 C7 117.5(3) 2_645 2_645 y
C10 C6 C3 121.4(3) 2_645 . y
C7 C6 C3 121.1(3) 2_645 . y
C8 C7 C6 119.5(3) . 2_655 y
N2 C8 C7 123.2(3) . . y
N2 C9 C10 123.7(3) . . y
C9 C10 C6 119.0(3) . 2_655 y
N3 C11 C12 123.7(4) . . y
C11 C12 C13 119.4(3) . . y
C14 C13 C12 117.0(3) . . y
C14 C13 C13 121.5(4) . 3 y
C12 C13 C13 121.5(4) . 3 y
C13 C14 C15 119.6(4) . . y
N3 C15 C14 123.9(4) . . y
C17A C16A C21A 118.8(3) . . y
C17A C16A P1 117.9(3) . . y
C21A C16A P1 123.1(3) . . y
C18A C17A C16A 121.0(4) . . y
C17A C18A C19A 119.6(4) . . y
C20A C19A C18A 119.8(4) . . y
C19A C20A C21A 120.8(4) . . y
C20A C21A C16A 120.0(4) . . y
C17B C16B C21B 118.9(3) . . y
C17B C16B P1 122.3(3) . . y
C21B C16B P1 118.7(3) . . y
C16B C17B C18B 120.2(4) . . y
C19B C18B C17B 120.1(4) . . y
C20B C19B C18B 120.4(4) . . y
C19B C20B C21B 120.0(4) . . y
C20B C21B C16B 120.5(4) . . y
C21C C16C C17C 118.8(3) . . y
C21C C16C P1 123.6(3) . . y
C17C C16C P1 117.0(3) . . y
C16C C17C C18C 120.3(4) . . y
C19C C18C C17C 119.8(4) . . y
C20C C19C C18C 120.4(4) . . y
C19C C20C C21C 119.9(4) . . y
C16C C21C C20C 120.7(4) . . y
C5 N1 C1 116.6(3) . . y
C5 N1 Cu1 122.7(2) . . y
C1 N1 Cu1 119.6(2) . . y
C8 N2 C9 117.0(3) . . y
C8 N2 Cu1 119.3(2) . . y
C9 N2 Cu1 123.6(2) . . y
C15 N3 C11 116.3(3) . . y
C15 N3 Cu1 121.9(2) . . y
C11 N3 Cu1 118.7(2) . . y
C16A P1 C16C 106.05(16) . . y
C16A P1 C16B 103.38(16) . . y
C16C P1 C16B 106.70(16) . . y
C16A P1 Cu1 116.95(12) . . y
C16C P1 Cu1 109.20(11) . . y
C16B P1 Cu1 113.82(11) . . y
F1 B1 F4 111.4(4) . . y
F1 B1 F3 110.0(4) . . y
F4 B1 F3 107.7(5) . . y
F1 B1 F2 110.9(4) . . y
F4 B1 F2 109.8(4) . . y
F3 B1 F2 106.9(4) . . y
Cl2 C22 Cl1 112.1(3) . . y
Cl3 C23 Cl4 111.9(3) . 1_554 y

loop_
_geom_bond_atom_site_label_1
_geom_bond_atom_site_label_2
_geom_bond_distance
_geom_bond_site_symmetry_2
_geom_bond_publ_flag
Cu1 N1 2.057(3) . y
Cu1 N3 2.079(3) . y
Cu1 N2 2.085(3) . y
Cu1 P1 2.1823(9) . y
C1 N1 1.341(4) . y
C1 C2 1.370(5) . y
C2 C3 1.380(5) . y
C3 C4 1.386(5) . y
C3 C6 1.474(5) . y
C4 C5 1.384(5) . y
C5 N1 1.339(4) . y
C6 C10 1.382(5) 2_645 y
C6 C7 1.389(5) 2_645 y
C7 C8 1.375(5) . y
C7 C6 1.389(5) 2_655 y
C8 N2 1.332(4) . y
C9 N2 1.335(4) . y
C9 C10 1.375(5) . y
C10 C6 1.383(5) 2_655 y
C11 N3 1.339(5) . y
C11 C12 1.377(5) . y
C12 C13 1.390(5) . y
C13 C14 1.379(5) . y
C13 C13 1.492(6) 3 y
C14 C15 1.380(5) . y
C15 N3 1.329(5) . y
C16A C17A 1.384(5) . y
C16A C21A 1.387(5) . y
C16A P1 1.819(3) . y
C17A C18A 1.379(6) . y
C18A C19A 1.383(6) . y
C19A C20A 1.369(6) . y
C20A C21A 1.380(5) . y
C16B C17B 1.386(5) . y
C16B C21B 1.396(5) . y
C16B P1 1.829(3) . y
C17B C18B 1.387(5) . y
C18B C19B 1.375(7) . y
C19B C20B 1.372(6) . y
C20B C21B 1.380(5) . y
C16C C21C 1.382(5) . y
C16C C17C 1.386(5) . y
C16C P1 1.827(3) . y
C17C C18C 1.391(6) . y
C18C C19C 1.371(7) . y
C19C C20C 1.370(6) . y
C20C C21C 1.384(6) . y
B1 F1 1.341(6) . y
B1 F4 1.351(6) . y
B1 F3 1.369(6) . y
B1 F2 1.384(6) . y
C22 Cl2 1.728(6) . y
C22 Cl1 1.745(6) . y
C23 Cl3 1.696(6) . y
C23 Cl4 1.731(6) 1_554 y
Cl4 C23 1.731(6) 1_556 y
